data_4069656
loop_
_publ_author_name
'Michel, Olaf'
'Meermann, Christian'
'T\"ornroos, Karl W.'
'Anwander, Reiner'

_publ_section_title
;
 Alkaline-Earth Metal Alkylaluminate Chemistry Revisited
;
_journal_issue 16
_journal_name_full Organometallics
_journal_page_first 4783
_journal_paper_doi 10.1021/om900342h
_journal_volume 28
_journal_year 2009
_chemical_formula_moiety 'C32 H80 Al4 Ca2'
_chemical_formula_sum 'C32 H80 Al4 Ca2'
_chemical_formula_weight 653.04
_chemical_name_systematic
; 
 ? 
;
_space_group_IT_number 145
_symmetry_cell_setting hexagonal
_symmetry_space_group_name_Hall 'P 32'
_symmetry_space_group_name_H-M 'P 32'
_atom_sites_solution_hydrogens geom
_atom_sites_solution_primary direct
_atom_sites_solution_secondary difmap
_audit_creation_method SHELXL-97
_cell_angle_alpha 90.00
_cell_angle_beta 90.00
_cell_angle_gamma 120.00
_cell_formula_units_Z 3
_cell_length_a 11.6998(12)
_cell_length_b 11.6998(12)
_cell_length_c 27.105(3)
_cell_measurement_reflns_used 19156
_cell_measurement_temperature 123(2)
_cell_measurement_theta_max 27.085
_cell_measurement_theta_min 2.254
_cell_volume 3213.2(6)
_computing_cell_refinement
;
Bruker (2004). SAINT, version 6.45a, Bruker AXS Inc., Madison, 
Wisconsin, USA.
;
_computing_data_collection
;
Bruker (1999). SMART, version 5.054, Bruker AXS Inc., Madison, 
Wisconsin, USA.
;
_computing_data_reduction
;
Bruker (2004). SAINT, version 6.45a, Bruker AXS Inc., Madison, 
Wisconsin, USA.
;
_computing_molecular_graphics
;
Brandenburg, K. (2007). DIAMOND. Version 3.1. Crystal Impact GbR, Bonn, 
Germany.
;
_computing_publication_material
;
Bruker AXS (2003). SHELXTL. Version 6.14. Bruker AXS Inc., Madison, 
Wisconsin, USA.
;
_computing_structure_refinement
;
Sheldrick, G. M. (2008). Acta Crystallographica, A64, 112-122.
;
_computing_structure_solution
;     
Sheldrick, G. M. (2008). Acta Crystallographica, A64, 112-122.
;
_diffrn_ambient_temperature 123(2)
_diffrn_detector_area_resol_mean '48 \um'
_diffrn_measured_fraction_theta_full 0.998
_diffrn_measured_fraction_theta_max 0.998
_diffrn_measurement_device_type 'Bruker-AXS SMART 2K CCD'
_diffrn_measurement_method 'omega scans'
_diffrn_radiation_monochromator graphite
_diffrn_radiation_source 'normal-focus sealed tube'
_diffrn_radiation_type MoK\a
_diffrn_radiation_wavelength 0.71073
_diffrn_reflns_av_R_equivalents 0.0241
_diffrn_reflns_av_sigmaI/netI 0.0184
_diffrn_reflns_limit_h_max 14
_diffrn_reflns_limit_h_min -14
_diffrn_reflns_limit_k_max 14
_diffrn_reflns_limit_k_min -14
_diffrn_reflns_limit_l_max 34
_diffrn_reflns_limit_l_min -34
_diffrn_reflns_number 43917
_diffrn_reflns_theta_full 27.11
_diffrn_reflns_theta_max 27.11
_diffrn_reflns_theta_min 2.01
_exptl_absorpt_coefficient_mu 0.365
_exptl_absorpt_correction_T_max 0.8828
_exptl_absorpt_correction_T_min 0.8384
_exptl_absorpt_correction_type multi-scan
_exptl_absorpt_process_details
;
SADABS version 2008/1, G.M Sheldrick, University of 
G\"ttingen, Germany, 1996. 
;
_exptl_crystal_colour colourless
_exptl_crystal_density_diffrn 1.012
_exptl_crystal_density_method 'not measured'
_exptl_crystal_description 'irregular prism'
_exptl_crystal_F_000 1092
_exptl_crystal_size_max 0.50
_exptl_crystal_size_mid 0.38
_exptl_crystal_size_min 0.35
_refine_diff_density_max 0.653
_refine_diff_density_min -0.466
_refine_diff_density_rms 0.047
_refine_ls_abs_structure_details 'Flack H D (1983), Acta Cryst. A39, 876-881'
_refine_ls_abs_structure_Flack 0.04(3)
_refine_ls_extinction_method none
_refine_ls_goodness_of_fit_ref 1.105
_refine_ls_hydrogen_treatment constr
_refine_ls_matrix_type full
_refine_ls_number_parameters 387
_refine_ls_number_reflns 9406
_refine_ls_number_restraints 7
_refine_ls_restrained_S_all 1.106
_refine_ls_R_factor_all 0.0440
_refine_ls_R_factor_gt 0.0427
_refine_ls_shift/su_max 0.000
_refine_ls_shift/su_mean 0.000
_refine_ls_structure_factor_coef Fsqd
_refine_ls_weighting_details 'calc w=1/[\s^2^(Fo^2^)+(0.0505P)^2^+1.4335P] where P=(Fo^2^+2Fc^2^)/3'
_refine_ls_weighting_scheme calc
_refine_ls_wR_factor_gt 0.1059
_refine_ls_wR_factor_ref 0.1067
_reflns_number_gt 9142
_reflns_number_total 9406
_reflns_threshold_expression I>2\s(I)
_cod_data_source_file om900342h_si_001.cif
_cod_data_source_block Compound2
_cod_database_code 4069656

loop_
_symmetry_equiv_pos_as_xyz
'x, y, z'
'-y, x-y, z+2/3'
'-x+y, -x, z+1/3'

loop_
_atom_site_label
_atom_site_type_symbol
_atom_site_fract_x
_atom_site_fract_y
_atom_site_fract_z
_atom_site_U_iso_or_equiv
_atom_site_adp_type
_atom_site_occupancy
_atom_site_symmetry_multiplicity
_atom_site_calc_flag
_atom_site_refinement_flags
_atom_site_disorder_assembly
_atom_site_disorder_group
Ca1 Ca 0.77438(5) 0.65939(5) 0.318020(18) 0.03518(11) Uani 1 1 d . . .
Al1 Al 0.69208(15) 0.84016(11) 0.29924(5) 0.0716(3) Uani 1 1 d . . .
C1 C 0.6275(12) 0.9641(8) 0.2842(4) 0.184(4) Uani 1 1 d . . .
H1A H 0.6198 0.9638 0.2478 0.221 Uiso 1 1 calc R . .
H1B H 0.5361 0.9215 0.2971 0.221 Uiso 1 1 calc R . .
Ca2 Ca 0.95733(4) 0.32019(5) 0.127301(18) 0.03129(10) Uani 1 1 d . A .
Al2 Al 0.98630(8) 0.54515(7) 0.20004(3) 0.03435(16) Uani 1 1 d D . .
C2 C 0.6807(10) 1.0847(7) 0.2970(3) 0.156(3) Uani 1 1 d . . .
H2A H 0.6244 1.1204 0.2867 0.233 Uiso 1 1 calc R . .
H2B H 0.7674 1.1351 0.2813 0.233 Uiso 1 1 calc R . .
H2C H 0.6913 1.0915 0.3330 0.233 Uiso 1 1 calc R . .
Al3 Al 0.70366(8) 0.12998(10) 0.06285(3) 0.0461(2) Uani 1 1 d . . .
C3 C 0.6848(3) 0.8007(3) 0.37198(13) 0.0552(8) Uani 1 1 d . . .
H3A H 0.7136 0.7354 0.3778 0.066 Uiso 1 1 calc R . .
H3B H 0.7448 0.8824 0.3903 0.066 Uiso 1 1 calc R . .
Al4 Al 1.20630(7) 0.28309(7) 0.11561(3) 0.03585(17) Uani 1 1 d D . .
C4 C 0.5417(4) 0.7454(5) 0.39019(16) 0.0722(11) Uani 1 1 d . . .
H4A H 0.5413 0.7526 0.4262 0.108 Uiso 1 1 calc R . .
H4B H 0.4886 0.6525 0.3805 0.108 Uiso 1 1 calc R . .
H4C H 0.5044 0.7959 0.3754 0.108 Uiso 1 1 calc R . .
C5 C 0.5821(4) 0.6670(4) 0.26433(14) 0.0635(9) Uani 1 1 d . . .
H5A H 0.6059 0.6014 0.2760 0.076 Uiso 1 1 calc R . .
H5B H 0.4873 0.6326 0.2712 0.076 Uiso 1 1 calc R . .
C6 C 0.6092(6) 0.6910(5) 0.20831(18) 0.0925(15) Uani 1 1 d . . .
H6A H 0.5490 0.6104 0.1902 0.139 Uiso 1 1 calc R . .
H6B H 0.7006 0.7146 0.2014 0.139 Uiso 1 1 calc R . .
H6C H 0.5950 0.7631 0.1978 0.139 Uiso 1 1 calc R . .
C7 C 0.8812(6) 0.9071(4) 0.2754(2) 0.0956(16) Uani 1 1 d . . .
H7A H 0.9020 0.8352 0.2791 0.115 Uiso 1 1 calc R . .
H7B H 0.8862 0.9283 0.2398 0.115 Uiso 1 1 calc R . .
C8 C 0.9853(6) 1.0282(4) 0.3027(3) 0.124(3) Uani 1 1 d . . .
H8A H 1.0187 1.0004 0.3307 0.186 Uiso 1 1 calc R . .
H8B H 0.9461 1.0798 0.3148 0.186 Uiso 1 1 calc R . .
H8C H 1.0583 1.0825 0.2802 0.186 Uiso 1 1 calc R . .
C9 C 1.1689(9) 0.7022(9) 0.2090(5) 0.0338(19) Uani 0.521(9) 1 d PD A 1
H9A H 1.1992 0.6973 0.2426 0.041 Uiso 0.521(9) 1 calc PR A 1
H9B H 1.2284 0.6927 0.1854 0.041 Uiso 0.521(9) 1 calc PR A 1
C10 C 1.1875(5) 0.8383(5) 0.2024(2) 0.0415(15) Uani 0.521(9) 1 d PD A 1
H10A H 1.1796 0.8538 0.1673 0.062 Uiso 0.521(9) 1 calc PR A 1
H10B H 1.2752 0.9042 0.2143 0.062 Uiso 0.521(9) 1 calc PR A 1
H10C H 1.1198 0.8455 0.2212 0.062 Uiso 0.521(9) 1 calc PR A 1
C9A C 1.1498(11) 0.7161(14) 0.2134(8) 0.063(5) Uani 0.479(9) 1 d PD A 2
H9C H 1.1500 0.7842 0.1917 0.076 Uiso 0.479(9) 1 calc PR A 2
H9D H 1.1465 0.7420 0.2479 0.076 Uiso 0.479(9) 1 calc PR A 2
C10A C 1.2804(8) 0.7168(9) 0.2059(5) 0.098(4) Uani 0.479(9) 1 d PD A 2
H10D H 1.3545 0.8070 0.2096 0.146 Uiso 0.479(9) 1 calc PR A 2
H10E H 1.2822 0.6843 0.1727 0.146 Uiso 0.479(9) 1 calc PR A 2
H10F H 1.2878 0.6595 0.2305 0.146 Uiso 0.479(9) 1 calc PR A 2
C11 C 0.9275(3) 0.5308(3) 0.12767(10) 0.0376(5) Uani 1 1 d . A .
H11A H 0.9999 0.5441 0.1052 0.045 Uiso 1 1 calc R . .
H11B H 0.8502 0.4427 0.1212 0.045 Uiso 1 1 calc R . .
C12 C 0.8914(4) 0.6392(3) 0.11954(12) 0.0526(7) Uani 1 1 d . . .
H12A H 0.8686 0.6400 0.0848 0.079 Uiso 1 1 calc R A .
H12B H 0.9669 0.7252 0.1283 0.079 Uiso 1 1 calc R . .
H12C H 0.8157 0.6214 0.1403 0.079 Uiso 1 1 calc R . .
C13 C 0.9997(3) 0.3841(3) 0.22236(10) 0.0375(5) Uani 1 1 d . A .
H13A H 0.9157 0.3016 0.2159 0.045 Uiso 1 1 calc R . .
H13B H 1.0712 0.3804 0.2042 0.045 Uiso 1 1 calc R . .
C14 C 1.0296(4) 0.4000(3) 0.27820(12) 0.0562(8) Uani 1 1 d . . .
H14A H 1.0441 0.3287 0.2896 0.084 Uiso 1 1 calc R A .
H14B H 0.9547 0.3959 0.2960 0.084 Uiso 1 1 calc R . .
H14C H 1.1090 0.4853 0.2844 0.084 Uiso 1 1 calc R . .
C15 C 0.8391(3) 0.5407(3) 0.24086(10) 0.0376(5) Uani 1 1 d . A .
H15A H 0.8585 0.5374 0.2762 0.045 Uiso 1 1 calc R . .
H15B H 0.8377 0.6236 0.2352 0.045 Uiso 1 1 calc R . .
C16 C 0.7031(3) 0.4245(3) 0.22933(12) 0.0510(7) Uani 1 1 d . . .
H16A H 0.6365 0.4318 0.2488 0.077 Uiso 1 1 calc R A .
H16B H 0.7010 0.3419 0.2376 0.077 Uiso 1 1 calc R . .
H16C H 0.6842 0.4249 0.1941 0.077 Uiso 1 1 calc R . .
C17 C 0.6552(4) -0.0529(4) 0.04344(19) 0.0805(12) Uani 1 1 d . A .
H17A H 0.5577 -0.1064 0.0441 0.097 Uiso 1 1 calc R . .
H17B H 0.6824 -0.0493 0.0086 0.097 Uiso 1 1 calc R . .
C18 C 0.7065(7) -0.1278(4) 0.0714(2) 0.1090(19) Uani 1 1 d . . .
H18A H 0.6641 -0.2188 0.0592 0.164 Uiso 1 1 calc R A .
H18B H 0.6868 -0.1280 0.1066 0.164 Uiso 1 1 calc R . .
H18C H 0.8022 -0.0857 0.0668 0.164 Uiso 1 1 calc R . .
C19 C 0.5734(3) 0.1777(4) 0.03401(11) 0.0494(7) Uani 1 1 d . A .
H19A H 0.5634 0.1563 -0.0016 0.059 Uiso 1 1 calc R . .
H19B H 0.4864 0.1216 0.0497 0.059 Uiso 1 1 calc R . .
C20 C 0.6105(3) 0.3218(4) 0.04006(13) 0.0592(9) Uani 1 1 d . . .
H20A H 0.5477 0.3381 0.0218 0.089 Uiso 1 1 calc R A .
H20B H 0.6997 0.3790 0.0272 0.089 Uiso 1 1 calc R . .
H20C H 0.6078 0.3410 0.0751 0.089 Uiso 1 1 calc R . .
C21 C 0.6997(3) 0.1490(3) 0.13807(11) 0.0465(7) Uani 1 1 d . A .
H21A H 0.7535 0.1163 0.1545 0.056 Uiso 1 1 calc R . .
H21B H 0.7350 0.2426 0.1473 0.056 Uiso 1 1 calc R . .
C22 C 0.5539(3) 0.0656(6) 0.15346(15) 0.0910(17) Uani 1 1 d . . .
H22A H 0.5470 0.0670 0.1895 0.137 Uiso 1 1 calc R A .
H22B H 0.5189 -0.0255 0.1422 0.137 Uiso 1 1 calc R . .
H22C H 0.5030 0.1024 0.1385 0.137 Uiso 1 1 calc R . .
C23 C 0.8847(3) 0.2628(3) 0.03354(10) 0.0457(7) Uani 1 1 d . A .
H23A H 0.9094 0.3539 0.0433 0.055 Uiso 1 1 calc R . .
H23B H 0.9534 0.2440 0.0457 0.055 Uiso 1 1 calc R . .
C24 C 0.8724(4) 0.2480(5) -0.02310(12) 0.0694(11) Uani 1 1 d . . .
H24A H 0.9563 0.3118 -0.0384 0.104 Uiso 1 1 calc R A .
H24B H 0.8024 0.2644 -0.0346 0.104 Uiso 1 1 calc R . .
H24C H 0.8506 0.1583 -0.0323 0.104 Uiso 1 1 calc R . .
C25 C 1.2119(3) 0.4591(3) 0.10398(13) 0.0451(6) Uani 1 1 d . A .
H25A H 1.1556 0.4525 0.0756 0.054 Uiso 1 1 calc R . .
H25B H 1.1811 0.4855 0.1336 0.054 Uiso 1 1 calc R . .
C26 C 1.3588(3) 0.5600(3) 0.0932(2) 0.0777(13) Uani 1 1 d . . .
H26A H 1.3673 0.6444 0.0833 0.117 Uiso 1 1 calc R A .
H26B H 1.3906 0.5266 0.0665 0.117 Uiso 1 1 calc R . .
H26C H 1.4115 0.5726 0.1229 0.117 Uiso 1 1 calc R . .
C27 C 1.0228(3) 0.1366(2) 0.13648(10) 0.0375(5) Uani 1 1 d . A .
H27A H 0.9953 0.1608 0.1674 0.045 Uiso 1 1 calc R . .
H27B H 0.9571 0.1213 0.1105 0.045 Uiso 1 1 calc R . .
C28 C 1.0337(3) 0.0109(3) 0.14422(13) 0.0553(8) Uani 1 1 d . . .
H28A H 0.9474 -0.0628 0.1539 0.083 Uiso 1 1 calc R A .
H28B H 1.0983 0.0272 0.1702 0.083 Uiso 1 1 calc R . .
H28C H 1.0622 -0.0111 0.1134 0.083 Uiso 1 1 calc R . .
C29 C 1.2505(3) 0.2322(3) 0.05007(11) 0.0427(6) Uani 1 1 d . A .
H29A H 1.3439 0.2542 0.0510 0.051 Uiso 1 1 calc R . .
H29B H 1.1957 0.1353 0.0463 0.051 Uiso 1 1 calc R . .
C30 C 1.2305(5) 0.2976(5) 0.00419(15) 0.0885(16) Uani 1 1 d . . .
H30A H 1.2545 0.2662 -0.0254 0.133 Uiso 1 1 calc R A .
H30B H 1.2866 0.3936 0.0067 0.133 Uiso 1 1 calc R . .
H30C H 1.1378 0.2746 0.0021 0.133 Uiso 1 1 calc R . .
C31 C 1.3380(7) 0.3029(7) 0.1659(2) 0.0472(13) Uani 0.822(9) 1 d PD A 3
H31A H 1.3383 0.2187 0.1685 0.057 Uiso 0.822(9) 1 calc PR A 3
H31B H 1.4267 0.3714 0.1546 0.057 Uiso 0.822(9) 1 calc PR A 3
C32 C 1.3124(4) 0.3407(5) 0.21680(14) 0.0556(12) Uani 0.822(9) 1 d PD A 3
H32A H 1.3136 0.4250 0.2147 0.083 Uiso 0.822(9) 1 calc PR A 3
H32B H 1.3811 0.3494 0.2397 0.083 Uiso 0.822(9) 1 calc PR A 3
H32C H 1.2259 0.2721 0.2287 0.083 Uiso 0.822(9) 1 calc PR A 3
C31A C 1.316(5) 0.281(5) 0.1729(12) 0.09(2) Uiso 0.178(9) 1 d PD A 4
H31C H 1.3843 0.3733 0.1799 0.111 Uiso 0.178(9) 1 calc PR A 4
H31D H 1.2579 0.2478 0.2022 0.111 Uiso 0.178(9) 1 calc PR A 4
C32A C 1.3864(18) 0.1992(17) 0.1678(7) 0.050(5) Uiso 0.178(9) 1 d PD A 4
H32D H 1.4353 0.2070 0.1982 0.075 Uiso 0.178(9) 1 calc PR A 4
H32E H 1.4479 0.2326 0.1399 0.075 Uiso 0.178(9) 1 calc PR A 4
H32F H 1.3207 0.1063 0.1622 0.075 Uiso 0.178(9) 1 calc PR A 4

loop_
_atom_site_aniso_label
_atom_site_aniso_U_11
_atom_site_aniso_U_22
_atom_site_aniso_U_33
_atom_site_aniso_U_23
_atom_site_aniso_U_13
_atom_site_aniso_U_12
Ca1 0.0404(3) 0.0282(2) 0.0355(2) -0.00242(19) 0.0044(2) 0.0161(2)
Al1 0.1065(10) 0.0445(5) 0.0797(7) 0.0115(5) 0.0046(7) 0.0497(6)
C1 0.309(13) 0.128(6) 0.194(8) 0.008(5) -0.051(8) 0.168(8)
Ca2 0.0265(2) 0.0319(2) 0.0370(2) -0.00415(19) 0.00047(18) 0.01566(19)
Al2 0.0348(4) 0.0298(3) 0.0389(4) -0.0029(3) 0.0031(3) 0.0164(3)
C2 0.235(10) 0.104(5) 0.188(8) -0.007(5) -0.004(7) 0.130(6)
Al3 0.0266(4) 0.0569(5) 0.0464(5) -0.0092(4) -0.0038(3) 0.0146(4)
C3 0.0474(16) 0.0562(18) 0.071(2) -0.0323(16) -0.0116(14) 0.0324(15)
Al4 0.0281(3) 0.0280(3) 0.0529(4) 0.0042(3) 0.0030(3) 0.0152(3)
C4 0.0509(19) 0.089(3) 0.081(3) -0.032(2) -0.0041(17) 0.0382(19)
C5 0.076(2) 0.071(2) 0.063(2) -0.0052(17) -0.0197(18) 0.052(2)
C6 0.116(4) 0.099(4) 0.076(3) -0.004(3) -0.024(3) 0.063(3)
C7 0.113(4) 0.051(2) 0.098(3) 0.031(2) 0.038(3) 0.023(2)
C8 0.084(4) 0.035(2) 0.222(8) 0.016(3) 0.024(4) 0.006(2)
C9 0.026(3) 0.029(3) 0.046(4) -0.012(3) 0.006(3) 0.013(3)
C10 0.043(3) 0.024(2) 0.055(3) -0.002(2) 0.007(2) 0.015(2)
C9A 0.043(5) 0.067(8) 0.075(7) -0.025(5) 0.018(4) 0.024(5)
C10A 0.048(5) 0.056(5) 0.160(11) -0.014(6) -0.034(6) 0.004(4)
C11 0.0420(13) 0.0388(13) 0.0388(13) 0.0017(10) 0.0052(10) 0.0253(11)
C12 0.072(2) 0.0532(17) 0.0501(16) 0.0115(13) 0.0116(15) 0.0441(16)
C13 0.0383(13) 0.0385(13) 0.0415(13) -0.0086(11) -0.0061(11) 0.0236(11)
C14 0.077(2) 0.0534(18) 0.0472(17) -0.0059(14) -0.0132(15) 0.0395(17)
C15 0.0437(14) 0.0397(13) 0.0356(12) -0.0020(10) 0.0026(10) 0.0254(12)
C16 0.0427(15) 0.0560(18) 0.0552(18) -0.0030(14) 0.0144(13) 0.0252(14)
C17 0.062(2) 0.069(2) 0.099(3) -0.025(2) -0.011(2) 0.025(2)
C18 0.130(5) 0.048(2) 0.114(4) -0.009(2) -0.025(3) 0.018(3)
C19 0.0273(12) 0.075(2) 0.0383(14) 0.0012(13) -0.0001(10) 0.0197(13)
C20 0.0296(14) 0.076(2) 0.064(2) 0.0182(17) 0.0004(13) 0.0205(15)
C21 0.0270(12) 0.0599(18) 0.0454(15) 0.0071(13) 0.0045(11) 0.0164(12)
C22 0.0329(17) 0.141(4) 0.058(2) 0.027(2) 0.0116(15) 0.012(2)
C23 0.0299(12) 0.072(2) 0.0367(14) -0.0071(13) 0.0007(10) 0.0270(13)
C24 0.0532(19) 0.123(3) 0.0377(16) -0.0127(18) -0.0005(14) 0.048(2)
C25 0.0271(12) 0.0312(13) 0.0738(19) 0.0062(12) 0.0023(12) 0.0121(10)
C26 0.0311(15) 0.0430(17) 0.151(4) 0.030(2) 0.0067(19) 0.0126(13)
C27 0.0402(13) 0.0278(11) 0.0460(14) -0.0011(10) 0.0078(11) 0.0182(10)
C28 0.066(2) 0.0314(14) 0.071(2) 0.0131(13) 0.0292(16) 0.0258(14)
C29 0.0336(13) 0.0387(13) 0.0606(17) 0.0097(12) 0.0129(12) 0.0218(11)
C30 0.129(4) 0.121(4) 0.070(2) 0.044(2) 0.058(3) 0.104(3)
C31 0.038(2) 0.045(2) 0.066(3) 0.001(2) -0.010(2) 0.026(2)
C32 0.044(2) 0.070(3) 0.051(2) 0.0081(18) -0.0104(16) 0.0270(19)

loop_
_atom_type_symbol
_atom_type_description
_atom_type_scat_dispersion_real
_atom_type_scat_dispersion_imag
_atom_type_scat_source
C C 0.0033 0.0016 'International Tables Vol C Tables 4.2.6.8 and 6.1.1.4'
H H 0.0000 0.0000 'International Tables Vol C Tables 4.2.6.8 and 6.1.1.4'
Al Al 0.0645 0.0514 'International Tables Vol C Tables 4.2.6.8 and 6.1.1.4'
Ca Ca 0.2262 0.3064 'International Tables Vol C Tables 4.2.6.8 and 6.1.1.4'

loop_
_geom_angle_atom_site_label_1
_geom_angle_atom_site_label_2
_geom_angle_atom_site_label_3
_geom_angle
_geom_angle_site_symmetry_1
_geom_angle_site_symmetry_3
C5 Ca1 C29 156.55(10) . 3_775
C5 Ca1 C7 71.96(16) . .
C29 Ca1 C7 91.01(15) 3_775 .
C5 Ca1 Al1 42.97(9) . .
C29 Ca1 Al1 113.67(7) 3_775 .
C7 Ca1 Al1 43.37(13) . .
C5 Ca1 C3 72.39(11) . .
C29 Ca1 C3 87.44(9) 3_775 .
C7 Ca1 C3 72.77(14) . .
Al1 Ca1 C3 42.62(9) . .
C5 Ca1 C19 95.21(12) . 3_665
C29 Ca1 C19 97.32(9) 3_775 3_665
C7 Ca1 C19 162.19(14) . 3_665
Al1 Ca1 C19 118.91(8) . 3_665
C3 Ca1 C19 91.83(11) . 3_665
C5 Ca1 C15 92.85(10) . .
C29 Ca1 C15 105.32(8) 3_775 .
C7 Ca1 C15 96.55(12) . .
Al1 Ca1 C15 121.41(6) . .
C3 Ca1 C15 163.74(10) . .
C19 Ca1 C15 96.39(9) 3_665 .
C5 Ca1 C30 148.66(14) . 3_775
C29 Ca1 C30 30.26(10) 3_775 3_775
C7 Ca1 C30 78.81(18) . 3_775
Al1 Ca1 C30 117.10(12) . 3_775
C3 Ca1 C30 109.67(10) . 3_775
C19 Ca1 C30 115.69(14) 3_665 3_775
C15 Ca1 C30 79.30(9) . 3_775
C5 Ca1 C20 119.51(11) . 3_665
C29 Ca1 C20 78.58(9) 3_775 3_665
C7 Ca1 C20 168.32(15) . 3_665
Al1 Ca1 C20 146.48(7) . 3_665
C3 Ca1 C20 111.58(10) . 3_665
C19 Ca1 C20 28.14(10) 3_665 3_665
C15 Ca1 C20 81.34(8) . 3_665
C30 Ca1 C20 89.52(14) 3_775 3_665
C1 Al1 C5 110.7(3) . .
C1 Al1 C3 112.3(3) . .
C5 Al1 C3 107.27(15) . .
C1 Al1 C7 112.9(4) . .
C5 Al1 C7 105.1(2) . .
C3 Al1 C7 108.04(19) . .
C1 Al1 Ca1 177.7(3) . .
C5 Al1 Ca1 67.02(10) . .
C3 Al1 Ca1 68.73(9) . .
C7 Al1 Ca1 68.20(14) . .
C2 C1 Al1 126.9(8) . .
C2 C1 H1A 105.6 . .
Al1 C1 H1A 105.6 . .
C2 C1 H1B 105.6 . .
Al1 C1 H1B 105.6 . .
H1A C1 H1B 106.1 . .
C27 Ca2 C11 170.10(9) . .
C27 Ca2 C23 94.08(10) . .
C11 Ca2 C23 93.69(10) . .
C27 Ca2 C25 80.05(8) . .
C11 Ca2 C25 93.46(9) . .
C23 Ca2 C25 92.64(9) . .
C27 Ca2 C13 92.78(8) . .
C11 Ca2 C13 80.10(8) . .
C23 Ca2 C13 171.38(8) . .
C25 Ca2 C13 93.68(10) . .
C27 Ca2 C21 93.29(9) . .
C11 Ca2 C21 94.17(10) . .
C23 Ca2 C21 79.44(9) . .
C25 Ca2 C21 169.33(10) . .
C13 Ca2 C21 94.97(9) . .
C27 Ca2 Al2 131.78(7) . .
C11 Ca2 Al2 40.18(6) . .
C23 Ca2 Al2 133.86(8) . .
C25 Ca2 Al2 91.05(7) . .
C13 Ca2 Al2 40.19(6) . .
C21 Ca2 Al2 99.59(7) . .
C27 Ca2 Al4 40.00(6) . .
C11 Ca2 Al4 133.14(6) . .
C23 Ca2 Al4 93.99(6) . .
C25 Ca2 Al4 40.05(6) . .
C13 Ca2 Al4 94.62(6) . .
C21 Ca2 Al4 132.67(8) . .
Al2 Ca2 Al4 116.89(2) . .
C27 Ca2 Al3 91.79(6) . .
C11 Ca2 Al3 98.11(7) . .
C23 Ca2 Al3 39.89(6) . .
C25 Ca2 Al3 131.47(8) . .
C13 Ca2 Al3 134.68(6) . .
C21 Ca2 Al3 39.74(7) . .
Al2 Ca2 Al3 126.53(3) . .
Al4 Ca2 Al3 116.57(3) . .
C9A Al2 C9 10.2(6) . .
C9A Al2 C15 107.7(4) . .
C9 Al2 C15 117.2(4) . .
C9A Al2 C11 111.7(7) . .
C9 Al2 C11 110.3(4) . .
C15 Al2 C11 105.86(11) . .
C9A Al2 C13 113.0(6) . .
C9 Al2 C13 105.5(3) . .
C15 Al2 C13 105.60(11) . .
C11 Al2 C13 112.40(11) . .
C9A Al2 Ca2 126.7(4) . .
C9 Al2 Ca2 117.1(3) . .
C15 Al2 Ca2 125.61(8) . .
C11 Al2 Ca2 56.40(7) . .
C13 Al2 Ca2 56.48(7) . .
C1 C2 H2A 109.5 . .
C1 C2 H2B 109.5 . .
H2A C2 H2B 109.5 . .
C1 C2 H2C 109.5 . .
H2A C2 H2C 109.5 . .
H2B C2 H2C 109.5 . .
C17 Al3 C19 110.21(17) . .
C17 Al3 C21 111.66(18) . .
C19 Al3 C21 107.01(13) . .
C17 Al3 C23 109.99(17) . .
C19 Al3 C23 105.96(13) . .
C21 Al3 C23 111.81(12) . .
C17 Al3 Ca2 124.00(14) . .
C19 Al3 Ca2 125.76(11) . .
C21 Al3 Ca2 56.30(8) . .
C23 Al3 Ca2 55.84(8) . .
C4 C3 Al1 108.7(3) . .
C4 C3 Ca1 124.9(2) . .
Al1 C3 Ca1 68.65(9) . .
C4 C3 H3A 109.9 . .
Al1 C3 H3A 109.9 . .
Ca1 C3 H3A 41.3 . .
C4 C3 H3B 109.9 . .
Al1 C3 H3B 109.9 . .
Ca1 C3 H3B 122.9 . .
H3A C3 H3B 108.3 . .
C31 Al4 C29 109.9(2) . .
C31 Al4 C31A 9.1(18) . .
C29 Al4 C31A 114.4(9) . .
C31 Al4 C27 109.7(3) . .
C29 Al4 C27 108.18(11) . .
C31A Al4 C27 100.6(16) . .
C31 Al4 C25 110.8(2) . .
C29 Al4 C25 106.03(13) . .
C31A Al4 C25 115.4(11) . .
C27 Al4 C25 112.14(11) . .
C31 Al4 Ca2 129.02(18) . .
C29 Al4 Ca2 121.09(9) . .
C31A Al4 Ca2 123.9(11) . .
C27 Al4 Ca2 55.65(7) . .
C25 Al4 Ca2 56.50(7) . .
C3 C4 H4A 109.5 . .
C3 C4 H4B 109.5 . .
H4A C4 H4B 109.5 . .
C3 C4 H4C 109.5 . .
H4A C4 H4C 109.5 . .
H4B C4 H4C 109.5 . .
C6 C5 Al1 108.0(3) . .
C6 C5 Ca1 115.7(3) . .
Al1 C5 Ca1 70.01(11) . .
C6 C5 H5A 110.1 . .
Al1 C5 H5A 110.1 . .
Ca1 C5 H5A 41.0 . .
C6 C5 H5B 110.1 . .
Al1 C5 H5B 110.1 . .
Ca1 C5 H5B 131.6 . .
H5A C5 H5B 108.4 . .
C5 C6 H6A 109.5 . .
C5 C6 H6B 109.5 . .
H6A C6 H6B 109.5 . .
C5 C6 H6C 109.5 . .
H6A C6 H6C 109.5 . .
H6B C6 H6C 109.5 . .
C8 C7 Al1 114.3(4) . .
C8 C7 Ca1 120.3(4) . .
Al1 C7 Ca1 68.43(11) . .
C8 C7 H7A 108.7 . .
Al1 C7 H7A 108.7 . .
Ca1 C7 H7A 40.8 . .
C8 C7 H7B 108.7 . .
Al1 C7 H7B 108.7 . .
Ca1 C7 H7B 127.4 . .
H7A C7 H7B 107.6 . .
C7 C8 H8A 109.5 . .
C7 C8 H8B 109.5 . .
H8A C8 H8B 109.5 . .
C7 C8 H8C 109.5 . .
H8A C8 H8C 109.5 . .
H8B C8 H8C 109.5 . .
C10 C9 Al2 118.4(7) . .
C10 C9 H9A 107.7 . .
Al2 C9 H9A 107.7 . .
C10 C9 H9B 107.7 . .
Al2 C9 H9B 107.7 . .
H9A C9 H9B 107.1 . .
C10A C9A Al2 115.8(8) . .
C10A C9A H9C 108.3 . .
Al2 C9A H9C 108.3 . .
C10A C9A H9D 108.3 . .
Al2 C9A H9D 108.3 . .
H9C C9A H9D 107.4 . .
C9A C10A H10D 109.5 . .
C9A C10A H10E 109.5 . .
H10D C10A H10E 109.5 . .
C9A C10A H10F 109.5 . .
H10D C10A H10F 109.5 . .
H10E C10A H10F 109.5 . .
C12 C11 Al2 106.72(19) . .
C12 C11 Ca2 168.8(2) . .
Al2 C11 Ca2 83.43(9) . .
C12 C11 H11A 110.4 . .
Al2 C11 H11A 110.4 . .
Ca2 C11 H11A 69.2 . .
C12 C11 H11B 110.4 . .
Al2 C11 H11B 110.4 . .
Ca2 C11 H11B 60.6 . .
H11A C11 H11B 108.6 . .
C11 C12 H12A 109.5 . .
C11 C12 H12B 109.5 . .
H12A C12 H12B 109.5 . .
C11 C12 H12C 109.5 . .
H12A C12 H12C 109.5 . .
H12B C12 H12C 109.5 . .
C14 C13 Al2 107.12(18) . .
C14 C13 Ca2 169.41(19) . .
Al2 C13 Ca2 83.33(9) . .
C14 C13 H13A 110.3 . .
Al2 C13 H13A 110.3 . .
Ca2 C13 H13A 66.3 . .
C14 C13 H13B 110.3 . .
Al2 C13 H13B 110.3 . .
Ca2 C13 H13B 63.2 . .
H13A C13 H13B 108.5 . .
C13 C14 H14A 109.5 . .
C13 C14 H14B 109.5 . .
H14A C14 H14B 109.5 . .
C13 C14 H14C 109.5 . .
H14A C14 H14C 109.5 . .
H14B C14 H14C 109.5 . .
C16 C15 Al2 113.99(18) . .
C16 C15 Ca1 100.03(16) . .
Al2 C15 Ca1 145.90(13) . .
C16 C15 H15A 108.8 . .
Al2 C15 H15A 108.8 . .
Ca1 C15 H15A 54.8 . .
C16 C15 H15B 108.8 . .
Al2 C15 H15B 108.8 . .
Ca1 C15 H15B 59.4 . .
H15A C15 H15B 107.6 . .
C15 C16 H16A 109.5 . .
C15 C16 H16B 109.5 . .
H16A C16 H16B 109.5 . .
C15 C16 H16C 109.5 . .
H16A C16 H16C 109.5 . .
H16B C16 H16C 109.5 . .
C18 C17 Al3 121.0(3) . .
C18 C17 H17A 107.1 . .
Al3 C17 H17A 107.1 . .
C18 C17 H17B 107.1 . .
Al3 C17 H17B 107.1 . .
H17A C17 H17B 106.8 . .
C17 C18 H18A 109.5 . .
C17 C18 H18B 109.5 . .
H18A C18 H18B 109.5 . .
C17 C18 H18C 109.5 . .
H18A C18 H18C 109.5 . .
H18B C18 H18C 109.5 . .
C20 C19 Al3 115.2(2) . .
C20 C19 Ca1 92.47(18) . 2_654
Al3 C19 Ca1 152.30(17) . 2_654
C20 C19 H19A 108.5 . .
Al3 C19 H19A 108.5 . .
Ca1 C19 H19A 59.3 2_654 .
C20 C19 H19B 108.5 . .
Al3 C19 H19B 108.5 . .
Ca1 C19 H19B 59.1 2_654 .
H19A C19 H19B 107.5 . .
C19 C20 H20A 109.5 . .
C19 C20 H20B 109.5 . .
H20A C20 H20B 109.5 . .
C19 C20 H20C 109.5 . .
H20A C20 H20C 109.5 . .
H20B C20 H20C 109.5 . .
C22 C21 Al3 106.1(2) . .
C22 C21 Ca2 168.9(3) . .
Al3 C21 Ca2 83.95(9) . .
C22 C21 H21A 110.5 . .
Al3 C21 H21A 110.5 . .
Ca2 C21 H21A 69.0 . .
C22 C21 H21B 110.5 . .
Al3 C21 H21B 110.5 . .
Ca2 C21 H21B 60.5 . .
H21A C21 H21B 108.7 . .
C21 C22 H22A 109.5 . .
C21 C22 H22B 109.5 . .
H22A C22 H22B 109.5 . .
C21 C22 H22C 109.5 . .
H22A C22 H22C 109.5 . .
H22B C22 H22C 109.5 . .
C24 C23 Al3 107.2(2) . .
C24 C23 Ca2 168.4(2) . .
Al3 C23 Ca2 84.27(9) . .
C24 C23 H23A 110.3 . .
Al3 C23 H23A 110.3 . .
Ca2 C23 H23A 65.7 . .
C24 C23 H23B 110.3 . .
Al3 C23 H23B 110.3 . .
Ca2 C23 H23B 62.9 . .
H23A C23 H23B 108.5 . .
C23 C24 H24A 109.5 . .
C23 C24 H24B 109.5 . .
H24A C24 H24B 109.5 . .
C23 C24 H24C 109.5 . .
H24A C24 H24C 109.5 . .
H24B C24 H24C 109.5 . .
C26 C25 Al4 105.04(19) . .
C26 C25 Ca2 170.6(2) . .
Al4 C25 Ca2 83.46(9) . .
C26 C25 H25A 110.7 . .
Al4 C25 H25A 110.7 . .
Ca2 C25 H25A 68.8 . .
C26 C25 H25B 110.7 . .
Al4 C25 H25B 110.7 . .
Ca2 C25 H25B 61.7 . .
H25A C25 H25B 108.8 . .
C25 C26 H26A 109.5 . .
C25 C26 H26B 109.5 . .
H26A C26 H26B 109.5 . .
C25 C26 H26C 109.5 . .
H26A C26 H26C 109.5 . .
H26B C26 H26C 109.5 . .
C28 C27 Al4 106.39(18) . .
C28 C27 Ca2 169.2(2) . .
Al4 C27 Ca2 84.35(9) . .
C28 C27 H27A 110.5 . .
Al4 C27 H27A 110.5 . .
Ca2 C27 H27A 64.9 . .
C28 C27 H27B 110.5 . .
Al4 C27 H27B 110.5 . .
Ca2 C27 H27B 64.1 . .
H27A C27 H27B 108.6 . .
C27 C28 H28A 109.5 . .
C27 C28 H28B 109.5 . .
H28A C28 H28B 109.5 . .
C27 C28 H28C 109.5 . .
H28A C28 H28C 109.5 . .
H28B C28 H28C 109.5 . .
C30 C29 Al4 116.1(2) . .
C30 C29 Ca1 85.33(19) . 2_754
Al4 C29 Ca1 158.53(14) . 2_754
C30 C29 H29A 108.3 . .
Al4 C29 H29A 108.3 . .
Ca1 C29 H29A 59.8 2_754 .
C30 C29 H29B 108.3 . .
Al4 C29 H29B 108.3 . .
Ca1 C29 H29B 63.5 2_754 .
H29A C29 H29B 107.4 . .
C29 C30 Ca1 64.41(16) . 2_754
C29 C30 H30A 109.5 . .
Ca1 C30 H30A 45.1 2_754 .
C29 C30 H30B 109.5 . .
Ca1 C30 H30B 122.8 2_754 .
H30A C30 H30B 109.5 . .
C29 C30 H30C 109.5 . .
Ca1 C30 H30C 126.6 2_754 .
H30A C30 H30C 109.5 . .
H30B C30 H30C 109.5 . .
C32 C31 Al4 113.7(3) . .
C32 C31 H31A 108.8 . .
Al4 C31 H31A 108.8 . .
C32 C31 H31B 108.8 . .
Al4 C31 H31B 108.8 . .
H31A C31 H31B 107.7 . .
C32A C31A Al4 118.5(17) . .
C32A C31A H31C 107.7 . .
Al4 C31A H31C 107.7 . .
C32A C31A H31D 107.7 . .
Al4 C31A H31D 107.7 . .
H31C C31A H31D 107.1 . .
C31A C32A H32D 109.5 . .
C31A C32A H32E 109.5 . .
H32D C32A H32E 109.5 . .
C31A C32A H32F 109.5 . .
H32D C32A H32F 109.5 . .
H32E C32A H32F 109.5 . .

loop_
_geom_bond_atom_site_label_1
_geom_bond_atom_site_label_2
_geom_bond_distance
_geom_bond_site_symmetry_2
Ca1 C5 2.718(3) .
Ca1 C29 2.753(3) 3_775
Ca1 C7 2.770(4) .
Ca1 Al1 2.7741(12) .
Ca1 C3 2.776(3) .
Ca1 C19 2.783(3) 3_665
Ca1 C15 2.816(2) .
Ca1 C30 3.042(4) 3_775
Ca1 C20 3.231(3) 3_665
Al1 C1 1.984(6) .
Al1 C5 2.012(4) .
Al1 C3 2.017(4) .
Al1 C7 2.048(6) .
C1 C2 1.273(10) .
C1 H1A 0.9900 .
C1 H1B 0.9900 .
Ca2 C27 2.628(3) .
Ca2 C11 2.656(3) .
Ca2 C23 2.657(3) .
Ca2 C25 2.659(3) .
Ca2 C13 2.659(3) .
Ca2 C21 2.673(3) .
Ca2 Al2 3.1682(9) .
Ca2 Al4 3.1683(9) .
Ca2 Al3 3.1949(10) .
Al2 C9A 1.991(12) .
Al2 C9 2.018(8) .
Al2 C15 2.025(3) .
Al2 C11 2.058(3) .
Al2 C13 2.058(3) .
C2 H2A 0.9800 .
C2 H2B 0.9800 .
C2 H2C 0.9800 .
Al3 C17 1.991(4) .
Al3 C19 2.024(3) .
Al3 C21 2.054(3) .
Al3 C23 2.059(3) .
C3 C4 1.543(5) .
C3 H3A 0.9900 .
C3 H3B 0.9900 .
Al4 C31 1.982(4) .
Al4 C29 2.021(3) .
Al4 C31A 2.024(18) .
Al4 C27 2.047(3) .
Al4 C25 2.052(3) .
C4 H4A 0.9800 .
C4 H4B 0.9800 .
C4 H4C 0.9800 .
C5 C6 1.548(6) .
C5 H5A 0.9900 .
C5 H5B 0.9900 .
C6 H6A 0.9800 .
C6 H6B 0.9800 .
C6 H6C 0.9800 .
C7 C8 1.521(8) .
C7 H7A 0.9900 .
C7 H7B 0.9900 .
C8 H8A 0.9800 .
C8 H8B 0.9800 .
C8 H8C 0.9800 .
C9 C10 1.506(10) .
C9 H9A 0.9900 .
C9 H9B 0.9900 .
C10 H10A 0.9800 .
C10 H10B 0.9800 .
C10 H10C 0.9800 .
C9A C10A 1.538(14) .
C9A H9C 0.9900 .
C9A H9D 0.9900 .
C10A H10D 0.9800 .
C10A H10E 0.9800 .
C10A H10F 0.9800 .
C11 C12 1.539(4) .
C11 H11A 0.9900 .
C11 H11B 0.9900 .
C12 H12A 0.9800 .
C12 H12B 0.9800 .
C12 H12C 0.9800 .
C13 C14 1.543(4) .
C13 H13A 0.9900 .
C13 H13B 0.9900 .
C14 H14A 0.9800 .
C14 H14B 0.9800 .
C14 H14C 0.9800 .
C15 C16 1.522(4) .
C15 H15A 0.9900 .
C15 H15B 0.9900 .
C16 H16A 0.9800 .
C16 H16B 0.9800 .
C16 H16C 0.9800 .
C17 C18 1.492(7) .
C17 H17A 0.9900 .
C17 H17B 0.9900 .
C18 H18A 0.9800 .
C18 H18B 0.9800 .
C18 H18C 0.9800 .
C19 C20 1.525(5) .
C19 Ca1 2.783(3) 2_654
C19 H19A 0.9900 .
C19 H19B 0.9900 .
C20 H20A 0.9800 .
C20 H20B 0.9800 .
C20 H20C 0.9800 .
C21 C22 1.540(4) .
C21 H21A 0.9900 .
C21 H21B 0.9900 .
C22 H22A 0.9800 .
C22 H22B 0.9800 .
C22 H22C 0.9800 .
C23 C24 1.544(4) .
C23 H23A 0.9900 .
C23 H23B 0.9900 .
C24 H24A 0.9800 .
C24 H24B 0.9800 .
C24 H24C 0.9800 .
C25 C26 1.551(4) .
C25 H25A 0.9900 .
C25 H25B 0.9900 .
C26 H26A 0.9800 .
C26 H26B 0.9800 .
C26 H26C 0.9800 .
C27 C28 1.552(4) .
C27 H27A 0.9900 .
C27 H27B 0.9900 .
C28 H28A 0.9800 .
C28 H28B 0.9800 .
C28 H28C 0.9800 .
C29 C30 1.538(5) .
C29 Ca1 2.753(3) 2_754
C29 H29A 0.9900 .
C29 H29B 0.9900 .
C30 Ca1 3.042(4) 2_754
C30 H30A 0.9800 .
C30 H30B 0.9800 .
C30 H30C 0.9800 .
C31 C32 1.524(7) .
C31 H31A 0.9900 .
C31 H31B 0.9900 .
C32 H32A 0.9800 .
C32 H32B 0.9800 .
C32 H32C 0.9800 .
C31A C32A 1.547(19) .
C31A H31C 0.9900 .
C31A H31D 0.9900 .
C32A H32D 0.9800 .
C32A H32E 0.9800 .
C32A H32F 0.9800 .

loop_
_geom_torsion_atom_site_label_1
_geom_torsion_atom_site_label_2
_geom_torsion_atom_site_label_3
_geom_torsion_atom_site_label_4
_geom_torsion
_geom_torsion_site_symmetry_1
_geom_torsion_site_symmetry_4
C5 Ca1 Al1 C1 2(9) . .
C29 Ca1 Al1 C1 -175(72) 3_775 .
C7 Ca1 Al1 C1 120(9) . .
C3 Ca1 Al1 C1 -119(9) . .
C19 Ca1 Al1 C1 -62(9) 3_665 .
C15 Ca1 Al1 C1 57(9) . .
C30 Ca1 Al1 C1 151(9) 3_775 .
C20 Ca1 Al1 C1 -70(9) 3_665 .
C29 Ca1 Al1 C5 -177.49(15) 3_775 .
C7 Ca1 Al1 C5 118.4(2) . .
C3 Ca1 Al1 C5 -120.74(18) . .
C19 Ca1 Al1 C5 -63.86(15) 3_665 .
C15 Ca1 Al1 C5 55.23(15) . .
C30 Ca1 Al1 C5 149.13(16) 3_775 .
C20 Ca1 Al1 C5 -71.82(19) 3_665 .
C5 Ca1 Al1 C3 120.74(18) . .
C29 Ca1 Al1 C3 -56.76(13) 3_775 .
C7 Ca1 Al1 C3 -120.9(2) . .
C19 Ca1 Al1 C3 56.88(13) 3_665 .
C15 Ca1 Al1 C3 175.97(12) . .
C30 Ca1 Al1 C3 -90.13(14) 3_775 .
C20 Ca1 Al1 C3 48.92(17) 3_665 .
C5 Ca1 Al1 C7 -118.4(2) . .
C29 Ca1 Al1 C7 64.14(19) 3_775 .
C3 Ca1 Al1 C7 120.9(2) . .
C19 Ca1 Al1 C7 177.78(19) 3_665 .
C15 Ca1 Al1 C7 -63.13(19) . .
C30 Ca1 Al1 C7 30.8(2) 3_775 .
C20 Ca1 Al1 C7 169.8(2) 3_665 .
C5 Al1 C1 C2 -174.0(10) . .
C3 Al1 C1 C2 66.1(11) . .
C7 Al1 C1 C2 -56.4(11) . .
Ca1 Al1 C1 C2 -176(72) . .
C27 Ca2 Al2 C9A 78.4(8) . .
C11 Ca2 Al2 C9A -93.3(8) . .
C23 Ca2 Al2 C9A -93.9(8) . .
C25 Ca2 Al2 C9A 0.8(8) . .
C13 Ca2 Al2 C9A 95.3(8) . .
C21 Ca2 Al2 C9A -178.4(8) . .
Al4 Ca2 Al2 C9A 32.7(8) . .
Al3 Ca2 Al2 C9A -146.1(8) . .
C27 Ca2 Al2 C9 74.3(4) . .
C11 Ca2 Al2 C9 -97.3(4) . .
C23 Ca2 Al2 C9 -97.9(4) . .
C25 Ca2 Al2 C9 -3.2(4) . .
C13 Ca2 Al2 C9 91.3(4) . .
C21 Ca2 Al2 C9 177.6(4) . .
Al4 Ca2 Al2 C9 28.7(4) . .
Al3 Ca2 Al2 C9 -150.1(4) . .
C27 Ca2 Al2 C15 -102.46(13) . .
C11 Ca2 Al2 C15 85.86(14) . .
C23 Ca2 Al2 C15 85.31(13) . .
C25 Ca2 Al2 C15 179.98(12) . .
C13 Ca2 Al2 C15 -85.56(13) . .
C21 Ca2 Al2 C15 0.78(12) . .
Al4 Ca2 Al2 C15 -148.14(10) . .
Al3 Ca2 Al2 C15 33.08(11) . .
C27 Ca2 Al2 C11 171.68(12) . .
C23 Ca2 Al2 C11 -0.55(13) . .
C25 Ca2 Al2 C11 94.13(11) . .
C13 Ca2 Al2 C11 -171.41(13) . .
C21 Ca2 Al2 C11 -85.08(12) . .
Al4 Ca2 Al2 C11 126.00(10) . .
Al3 Ca2 Al2 C11 -52.78(10) . .
C27 Ca2 Al2 C13 -16.91(12) . .
C11 Ca2 Al2 C13 171.41(13) . .
C23 Ca2 Al2 C13 170.86(13) . .
C25 Ca2 Al2 C13 -94.46(11) . .
C21 Ca2 Al2 C13 86.33(11) . .
Al4 Ca2 Al2 C13 -62.58(9) . .
Al3 Ca2 Al2 C13 118.63(10) . .
C27 Ca2 Al3 C17 -1.89(19) . .
C11 Ca2 Al3 C17 178.35(19) . .
C23 Ca2 Al3 C17 92.3(2) . .
C25 Ca2 Al3 C17 76.4(2) . .
C13 Ca2 Al3 C17 -97.6(2) . .
C21 Ca2 Al3 C17 -94.9(2) . .
Al2 Ca2 Al3 C17 -150.39(19) . .
Al4 Ca2 Al3 C17 30.83(19) . .
C27 Ca2 Al3 C19 -179.69(12) . .
C11 Ca2 Al3 C19 0.55(13) . .
C23 Ca2 Al3 C19 -85.47(16) . .
C25 Ca2 Al3 C19 -101.42(13) . .
C13 Ca2 Al3 C19 84.62(14) . .
C21 Ca2 Al3 C19 87.32(16) . .
Al2 Ca2 Al3 C19 31.82(12) . .
Al4 Ca2 Al3 C19 -146.97(11) . .
C27 Ca2 Al3 C21 93.00(13) . .
C11 Ca2 Al3 C21 -86.76(13) . .
C23 Ca2 Al3 C21 -172.79(16) . .
C25 Ca2 Al3 C21 171.27(14) . .
C13 Ca2 Al3 C21 -2.69(14) . .
Al2 Ca2 Al3 C21 -55.50(12) . .
Al4 Ca2 Al3 C21 125.72(12) . .
C27 Ca2 Al3 C23 -94.22(13) . .
C11 Ca2 Al3 C23 86.02(13) . .
C25 Ca2 Al3 C23 -15.95(14) . .
C13 Ca2 Al3 C23 170.09(14) . .
C21 Ca2 Al3 C23 172.79(16) . .
Al2 Ca2 Al3 C23 117.29(12) . .
Al4 Ca2 Al3 C23 -61.50(12) . .
C1 Al1 C3 C4 56.8(4) . .
C5 Al1 C3 C4 -65.1(3) . .
C7 Al1 C3 C4 -178.0(3) . .
Ca1 Al1 C3 C4 -121.0(2) . .
C1 Al1 C3 Ca1 177.9(4) . .
C5 Al1 C3 Ca1 55.96(13) . .
C7 Al1 C3 Ca1 -56.92(15) . .
C5 Ca1 C3 C4 60.6(3) . .
C29 Ca1 C3 C4 -131.6(3) 3_775 .
C7 Ca1 C3 C4 136.6(4) . .
Al1 Ca1 C3 C4 98.5(3) . .
C19 Ca1 C3 C4 -34.3(3) 3_665 .
C15 Ca1 C3 C4 86.1(5) . .
C30 Ca1 C3 C4 -152.5(3) 3_775 .
C20 Ca1 C3 C4 -54.9(3) 3_665 .
C5 Ca1 C3 Al1 -37.92(12) . .
C29 Ca1 C3 Al1 129.93(11) 3_775 .
C7 Ca1 C3 Al1 38.09(16) . .
C19 Ca1 C3 Al1 -132.81(11) 3_665 .
C15 Ca1 C3 Al1 -12.4(4) . .
C30 Ca1 C3 Al1 109.02(14) 3_775 .
C20 Ca1 C3 Al1 -153.41(10) 3_665 .
C27 Ca2 Al4 C31 -88.4(3) . .
C11 Ca2 Al4 C31 81.2(3) . .
C23 Ca2 Al4 C31 -179.9(3) . .
C25 Ca2 Al4 C31 90.7(3) . .
C13 Ca2 Al4 C31 0.5(3) . .
C21 Ca2 Al4 C31 -100.6(3) . .
Al2 Ca2 Al4 C31 35.5(3) . .
Al3 Ca2 Al4 C31 -145.6(3) . .
C27 Ca2 Al4 C29 91.67(14) . .
C11 Ca2 Al4 C29 -98.76(13) . .
C23 Ca2 Al4 C29 0.08(12) . .
C25 Ca2 Al4 C29 -89.28(15) . .
C13 Ca2 Al4 C29 -179.51(11) . .
C21 Ca2 Al4 C29 79.39(13) . .
Al2 Ca2 Al4 C29 -144.43(10) . .
Al3 Ca2 Al4 C29 34.48(10) . .
C27 Ca2 Al4 C31A -79.0(18) . .
C11 Ca2 Al4 C31A 90.6(18) . .
C23 Ca2 Al4 C31A -170.6(18) . .
C25 Ca2 Al4 C31A 100.1(18) . .
C13 Ca2 Al4 C31A 9.8(18) . .
C21 Ca2 Al4 C31A -91.3(18) . .
Al2 Ca2 Al4 C31A 44.9(18) . .
Al3 Ca2 Al4 C31A -136.2(18) . .
C11 Ca2 Al4 C27 169.57(12) . .
C23 Ca2 Al4 C27 -91.59(12) . .
C25 Ca2 Al4 C27 179.05(15) . .
C13 Ca2 Al4 C27 88.83(11) . .
C21 Ca2 Al4 C27 -12.28(13) . .
Al2 Ca2 Al4 C27 123.91(10) . .
Al3 Ca2 Al4 C27 -57.19(10) . .
C27 Ca2 Al4 C25 -179.05(15) . .
C11 Ca2 Al4 C25 -9.48(14) . .
C23 Ca2 Al4 C25 89.36(14) . .
C13 Ca2 Al4 C25 -90.22(13) . .
C21 Ca2 Al4 C25 168.67(15) . .
Al2 Ca2 Al4 C25 -55.15(12) . .
Al3 Ca2 Al4 C25 123.76(12) . .
C1 Al1 C5 C6 68.6(5) . .
C3 Al1 C5 C6 -168.5(3) . .
C7 Al1 C5 C6 -53.7(3) . .
Ca1 Al1 C5 C6 -111.5(3) . .
C1 Al1 C5 Ca1 -179.9(4) . .
C3 Al1 C5 Ca1 -57.01(13) . .
C7 Al1 C5 Ca1 57.82(18) . .
C29 Ca1 C5 C6 106.7(4) 3_775 .
C7 Ca1 C5 C6 61.5(3) . .
Al1 Ca1 C5 C6 100.9(3) . .
C3 Ca1 C5 C6 138.6(3) . .
C19 Ca1 C5 C6 -131.2(3) 3_665 .
C15 Ca1 C5 C6 -34.5(3) . .
C30 Ca1 C5 C6 39.5(4) 3_775 .
C20 Ca1 C5 C6 -116.1(3) 3_665 .
C29 Ca1 C5 Al1 5.8(3) 3_775 .
C7 Ca1 C5 Al1 -39.45(15) . .
C3 Ca1 C5 Al1 37.64(12) . .
C19 Ca1 C5 Al1 127.90(12) 3_665 .
C15 Ca1 C5 Al1 -135.42(12) . .
C30 Ca1 C5 Al1 -61.4(2) 3_775 .
C20 Ca1 C5 Al1 142.92(10) 3_665 .
C1 Al1 C7 C8 67.5(5) . .
C5 Al1 C7 C8 -171.7(4) . .
C3 Al1 C7 C8 -57.4(4) . .
Ca1 Al1 C7 C8 -114.6(4) . .
C1 Al1 C7 Ca1 -177.9(3) . .
C5 Al1 C7 Ca1 -57.06(15) . .
C3 Al1 C7 Ca1 57.24(14) . .
C5 Ca1 C7 C8 145.4(5) . .
C29 Ca1 C7 C8 -18.2(4) 3_775 .
Al1 Ca1 C7 C8 106.3(5) . .
C3 Ca1 C7 C8 68.9(4) . .
C19 Ca1 C7 C8 100.0(6) 3_665 .
C15 Ca1 C7 C8 -123.7(4) . .
C30 Ca1 C7 C8 -46.0(4) 3_775 .
C20 Ca1 C7 C8 -44.8(9) 3_665 .
C5 Ca1 C7 Al1 39.11(14) . .
C29 Ca1 C7 Al1 -124.48(14) 3_775 .
C3 Ca1 C7 Al1 -37.47(12) . .
C19 Ca1 C7 Al1 -6.4(5) 3_665 .
C15 Ca1 C7 Al1 129.98(14) . .
C30 Ca1 C7 Al1 -152.34(17) 3_775 .
C20 Ca1 C7 Al1 -151.2(5) 3_665 .
C9A Al2 C9 C10 -33(5) . .
C15 Al2 C9 C10 -54.5(9) . .
C11 Al2 C9 C10 66.7(8) . .
C13 Al2 C9 C10 -171.7(7) . .
Ca2 Al2 C9 C10 128.4(7) . .
C9 Al2 C9A C10A -6(4) . .
C15 Al2 C9A C10A 153.9(12) . .
C11 Al2 C9A C10A -90.3(14) . .
C13 Al2 C9A C10A 37.6(16) . .
Ca2 Al2 C9A C10A -26.8(18) . .
C9A Al2 C11 C12 -64.3(5) . .
C9 Al2 C11 C12 -75.1(4) . .
C15 Al2 C11 C12 52.6(2) . .
C13 Al2 C11 C12 167.43(19) . .
Ca2 Al2 C11 C12 175.2(2) . .
C9A Al2 C11 Ca2 120.5(4) . .
C9 Al2 C11 Ca2 109.7(4) . .
C15 Al2 C11 Ca2 -122.54(9) . .
C13 Al2 C11 Ca2 -7.74(12) . .
C27 Ca2 C11 C12 165.7(9) . .
C23 Ca2 C11 C12 24.1(10) . .
C25 Ca2 C11 C12 117.0(10) . .
C13 Ca2 C11 C12 -149.8(10) . .
C21 Ca2 C11 C12 -55.5(10) . .
Al2 Ca2 C11 C12 -155.5(11) . .
Al4 Ca2 C11 C12 123.1(10) . .
Al3 Ca2 C11 C12 -15.7(10) . .
C27 Ca2 C11 Al2 -38.9(5) . .
C23 Ca2 C11 Al2 179.60(9) . .
C25 Ca2 C11 Al2 -87.52(10) . .
C13 Ca2 C11 Al2 5.61(9) . .
C21 Ca2 C11 Al2 99.94(10) . .
Al4 Ca2 C11 Al2 -81.43(10) . .
Al3 Ca2 C11 Al2 139.73(7) . .
C9A Al2 C13 C14 58.4(6) . .
C9 Al2 C13 C14 65.7(4) . .
C15 Al2 C13 C14 -59.1(2) . .
C11 Al2 C13 C14 -174.0(2) . .
Ca2 Al2 C13 C14 178.2(2) . .
C9A Al2 C13 Ca2 -119.8(6) . .
C9 Al2 C13 Ca2 -112.5(4) . .
C15 Al2 C13 Ca2 122.69(10) . .
C11 Al2 C13 Ca2 7.73(12) . .
C27 Ca2 C13 C14 -3.3(12) . .
C11 Ca2 C13 C14 -176.4(12) . .
C23 Ca2 C13 C14 139.4(11) . .
C25 Ca2 C13 C14 -83.5(12) . .
C21 Ca2 C13 C14 90.2(12) . .
Al2 Ca2 C13 C14 -170.8(12) . .
Al4 Ca2 C13 C14 -43.4(12) . .
Al3 Ca2 C13 C14 91.9(12) . .
C27 Ca2 C13 Al2 167.46(9) . .
C11 Ca2 C13 Al2 -5.61(9) . .
C23 Ca2 C13 Al2 -49.8(7) . .
C25 Ca2 C13 Al2 87.27(9) . .
C21 Ca2 C13 Al2 -98.99(10) . .
Al4 Ca2 C13 Al2 127.41(7) . .
Al3 Ca2 C13 Al2 -97.26(9) . .
C9A Al2 C15 C16 171.9(7) . .
C9 Al2 C15 C16 175.8(4) . .
C11 Al2 C15 C16 52.3(2) . .
C13 Al2 C15 C16 -67.1(2) . .
Ca2 Al2 C15 C16 -7.4(3) . .
C9A Al2 C15 Ca1 -12.4(7) . .
C9 Al2 C15 Ca1 -8.5(5) . .
C11 Al2 C15 Ca1 -132.0(2) . .
C13 Al2 C15 Ca1 108.7(2) . .
Ca2 Al2 C15 Ca1 168.33(16) . .
C5 Ca1 C15 C16 -52.2(2) . .
C29 Ca1 C15 C16 142.75(18) 3_775 .
C7 Ca1 C15 C16 -124.4(2) . .
Al1 Ca1 C15 C16 -86.34(19) . .
C3 Ca1 C15 C16 -76.5(4) . .
C19 Ca1 C15 C16 43.33(19) 3_665 .
C30 Ca1 C15 C16 158.3(2) 3_775 .
C20 Ca1 C15 C16 67.19(19) 3_665 .
C5 Ca1 C15 Al2 131.7(2) . .
C29 Ca1 C15 Al2 -33.3(2) 3_775 .
C7 Ca1 C15 Al2 59.6(3) . .
Al1 Ca1 C15 Al2 97.6(2) . .
C3 Ca1 C15 Al2 107.4(4) . .
C19 Ca1 C15 Al2 -132.7(2) 3_665 .
C30 Ca1 C15 Al2 -17.7(2) 3_775 .
C20 Ca1 C15 Al2 -108.9(2) 3_665 .
C19 Al3 C17 C18 -160.7(4) . .
C21 Al3 C17 C18 -41.9(5) . .
C23 Al3 C17 C18 82.8(5) . .
Ca2 Al3 C17 C18 21.2(5) . .
C17 Al3 C19 C20 -171.7(3) . .
C21 Al3 C19 C20 66.7(2) . .
C23 Al3 C19 C20 -52.7(2) . .
Ca2 Al3 C19 C20 6.4(3) . .
C17 Al3 C19 Ca1 8.5(4) . 2_654
C21 Al3 C19 Ca1 -113.1(3) . 2_654
C23 Al3 C19 Ca1 127.5(3) . 2_654
Ca2 Al3 C19 Ca1 -173.4(2) . 2_654
C17 Al3 C21 C22 -67.5(3) . .
C19 Al3 C21 C22 53.2(3) . .
C23 Al3 C21 C22 168.8(3) . .
Ca2 Al3 C21 C22 175.2(3) . .
C17 Al3 C21 Ca2 117.29(16) . .
C19 Al3 C21 Ca2 -122.04(12) . .
C23 Al3 C21 Ca2 -6.43(15) . .
C27 Ca2 C21 C22 115.7(14) . .
C11 Ca2 C21 C22 -57.8(15) . .
C23 Ca2 C21 C22 -150.8(15) . .
C25 Ca2 C21 C22 166.6(13) . .
C13 Ca2 C21 C22 22.6(15) . .
Al2 Ca2 C21 C22 -17.7(15) . .
Al4 Ca2 C21 C22 123.5(14) . .
Al3 Ca2 C21 C22 -155.5(15) . .
C27 Ca2 C21 Al3 -88.84(11) . .
C11 Ca2 C21 Al3 97.68(11) . .
C23 Ca2 C21 Al3 4.70(11) . .
C25 Ca2 C21 Al3 -37.9(6) . .
C13 Ca2 C21 Al3 178.08(10) . .
Al2 Ca2 C21 Al3 137.81(9) . .
Al4 Ca2 C21 Al3 -80.97(12) . .
C17 Al3 C23 C24 60.3(3) . .
C19 Al3 C23 C24 -58.8(3) . .
C21 Al3 C23 C24 -175.1(2) . .
Ca2 Al3 C23 C24 178.5(3) . .
C17 Al3 C23 Ca2 -118.19(17) . .
C19 Al3 C23 Ca2 122.71(11) . .
C21 Al3 C23 Ca2 6.46(15) . .
C27 Ca2 C23 C24 -84.7(13) . .
C11 Ca2 C23 C24 89.1(13) . .
C25 Ca2 C23 C24 -4.5(13) . .
C13 Ca2 C23 C24 132.7(12) . .
C21 Ca2 C23 C24 -177.3(13) . .
Al2 Ca2 C23 C24 89.5(13) . .
Al4 Ca2 C23 C24 -44.6(13) . .
Al3 Ca2 C23 C24 -172.6(14) . .
C27 Ca2 C23 Al3 87.91(11) . .
C11 Ca2 C23 Al3 -98.25(11) . .
C25 Ca2 C23 Al3 168.11(10) . .
C13 Ca2 C23 Al3 -54.7(7) . .
C21 Ca2 C23 Al3 -4.68(11) . .
Al2 Ca2 C23 Al3 -97.89(12) . .
Al4 Ca2 C23 Al3 128.01(9) . .
C31 Al4 C25 C26 52.2(4) . .
C29 Al4 C25 C26 -67.0(3) . .
C31A Al4 C25 C26 60.8(16) . .
C27 Al4 C25 C26 175.2(3) . .
Ca2 Al4 C25 C26 176.0(3) . .
C31 Al4 C25 Ca2 -123.8(3) . .
C29 Al4 C25 Ca2 117.01(11) . .
C31A Al4 C25 Ca2 -115.2(15) . .
C27 Al4 C25 Ca2 -0.85(14) . .
C27 Ca2 C25 C26 -155.0(17) . .
C11 Ca2 C25 C26 17.5(17) . .
C23 Ca2 C25 C26 111.4(17) . .
C13 Ca2 C25 C26 -62.8(17) . .
C21 Ca2 C25 C26 153.1(15) . .
Al2 Ca2 C25 C26 -22.6(17) . .
Al4 Ca2 C25 C26 -155.6(18) . .
Al3 Ca2 C25 C26 121.5(17) . .
C27 Ca2 C25 Al4 0.62(10) . .
C11 Ca2 C25 Al4 173.09(10) . .
C23 Ca2 C25 Al4 -93.06(12) . .
C13 Ca2 C25 Al4 92.80(11) . .
C21 Ca2 C25 Al4 -51.3(6) . .
Al2 Ca2 C25 Al4 132.95(9) . .
Al3 Ca2 C25 Al4 -82.90(12) . .
C31 Al4 C27 C28 -56.1(2) . .
C29 Al4 C27 C28 63.8(2) . .
C31A Al4 C27 C28 -56.5(8) . .
C25 Al4 C27 C28 -179.6(2) . .
Ca2 Al4 C27 C28 179.5(2) . .
C31 Al4 C27 Ca2 124.43(15) . .
C29 Al4 C27 Ca2 -115.72(10) . .
C31A Al4 C27 Ca2 124.0(8) . .
C25 Al4 C27 Ca2 0.85(14) . .
C11 Ca2 C27 C28 132.3(11) . .
C23 Ca2 C27 C28 -86.2(12) . .
C25 Ca2 C27 C28 -178(100) . .
C13 Ca2 C27 C28 88.6(12) . .
C21 Ca2 C27 C28 -6.5(12) . .
Al2 Ca2 C27 C28 99.5(12) . .
Al4 Ca2 C27 C28 -177.5(12) . .
Al3 Ca2 C27 C28 -46.3(12) . .
C11 Ca2 C27 Al4 -50.2(5) . .
C23 Ca2 C27 Al4 91.35(10) . .
C25 Ca2 C27 Al4 -0.62(10) . .
C13 Ca2 C27 Al4 -93.87(10) . .
C21 Ca2 C27 Al4 170.99(10) . .
Al2 Ca2 C27 Al4 -83.04(10) . .
Al3 Ca2 C27 Al4 131.23(8) . .
C31 Al4 C29 C30 -140.4(4) . .
C31A Al4 C29 C30 -148.9(17) . .
C27 Al4 C29 C30 99.9(3) . .
C25 Al4 C29 C30 -20.6(3) . .
Ca2 Al4 C29 C30 39.6(3) . .
C31 Al4 C29 Ca1 34.2(5) . 2_754
C31A Al4 C29 Ca1 25.6(17) . 2_754
C27 Al4 C29 Ca1 -85.6(4) . 2_754
C25 Al4 C29 Ca1 154.0(4) . 2_754
Ca2 Al4 C29 Ca1 -145.8(3) . 2_754
Al4 C29 C30 Ca1 178.0(2) . 2_754
C29 Al4 C31 C32 -179.7(4) . .
C31A Al4 C31 C32 -58(6) . .
C27 Al4 C31 C32 -60.9(5) . .
C25 Al4 C31 C32 63.4(6) . .
Ca2 Al4 C31 C32 0.3(7) . .
C31 Al4 C31A C32A -82(6) . .
C29 Al4 C31A C32A -20(4) . .
C27 Al4 C31A C32A 95(3) . .
C25 Al4 C31A C32A -144(3) . .
Ca2 Al4 C31A C32A 151(2) . .
